data_4067385
loop_
_publ_author_name
'Sudupe, Mar\'ia'
'Cano, Jes\'us'
'Royo, Pascual'
'Mosquera, Marta E. G.'
'Frutos, Luis M.'
'Casta\~no, Obis'

_publ_section_title
;
 Regioselective Synthesis of 1,2- and 1,3-Di(silylamido)cyclopentadienyl
 Zirconium Complexes
;
_journal_issue 1
_journal_name_full Organometallics
_journal_page_first 263
_journal_paper_doi 10.1021/om9009087
_journal_volume 29
_journal_year 2010
_chemical_formula_moiety 'C18 H36 N2 Si2 Zr1'
_chemical_formula_sum 'C18 H36 N2 Si2 Zr'
_chemical_formula_weight 427.89
_chemical_name_systematic
;
 ?
;
_space_group_IT_number 14
_symmetry_cell_setting monoclinic
_symmetry_Int_Tables_number 14
_symmetry_space_group_name_Hall '-P 2yn'
_symmetry_space_group_name_H-M 'P 1 21/n 1'
_atom_sites_solution_hydrogens geom
_atom_sites_solution_primary direct
_atom_sites_solution_secondary difmap
_audit_creation_method SHELXL-97
_cell_angle_alpha 90
_cell_angle_beta 108.379(7)
_cell_angle_gamma 90
_cell_formula_units_Z 4
_cell_length_a 10.9417(11)
_cell_length_b 13.1856(15)
_cell_length_c 16.3703(6)
_cell_measurement_reflns_used 133
_cell_measurement_temperature 200(2)
_cell_measurement_theta_max 22.171
_cell_measurement_theta_min 3.134
_cell_volume 2241.3(4)
_computing_cell_refinement 'Dirax/lsq (Duisenberg & Schreurs, 1989-2000)'
_computing_data_collection 'Collect (Nonius BV, 1997-2000)'
_computing_data_reduction 'EvalCCD (Duisenberg & Schreurs 1990-2000)'
_computing_molecular_graphics 'Ortep-3 for Windows (Farrugia, 1997)'
_computing_publication_material 'WinGX publication routines (Farrugia, 1999)'
_computing_structure_refinement 'SHELXL-97 (Sheldrick, 1997)'
_computing_structure_solution 'SHELXS-97 (Sheldrick, 1997)'
_diffrn_ambient_temperature 200(2)
_diffrn_measured_fraction_theta_full 0.998
_diffrn_measured_fraction_theta_max 0.998
_diffrn_measurement_method 'CCD rotation images, thick slices'
_diffrn_radiation_monochromator graphite
_diffrn_radiation_source 'fine-focus sealed tube'
_diffrn_radiation_type MoK\a
_diffrn_radiation_wavelength 0.71073
_diffrn_reflns_av_R_equivalents 0.0528
_diffrn_reflns_av_sigmaI/netI 0.0429
_diffrn_reflns_limit_h_max 14
_diffrn_reflns_limit_h_min -14
_diffrn_reflns_limit_k_max 17
_diffrn_reflns_limit_k_min -16
_diffrn_reflns_limit_l_max 20
_diffrn_reflns_limit_l_min -21
_diffrn_reflns_number 17955
_diffrn_reflns_theta_full 27.50
_diffrn_reflns_theta_max 27.50
_diffrn_reflns_theta_min 3.04
_exptl_absorpt_coefficient_mu 0.599
_exptl_absorpt_correction_T_max 0.794
_exptl_absorpt_correction_T_min 0.699
_exptl_absorpt_correction_type multi-scan
_exptl_absorpt_process_details
;
 R.H. Blessing, Acta Cryst. (1995), A51, 33-38
;
_exptl_crystal_colour colourless
_exptl_crystal_density_diffrn 1.268
_exptl_crystal_density_method 'not measured'
_exptl_crystal_description block
_exptl_crystal_F_000 904
_exptl_crystal_size_max 0.525
_exptl_crystal_size_mid 0.495
_exptl_crystal_size_min 0.393
_refine_diff_density_max 0.446
_refine_diff_density_min -0.519
_refine_diff_density_rms 0.069
_refine_ls_extinction_method none
_refine_ls_goodness_of_fit_ref 1.021
_refine_ls_hydrogen_treatment constr
_refine_ls_matrix_type full
_refine_ls_number_parameters 208
_refine_ls_number_reflns 5144
_refine_ls_number_restraints 0
_refine_ls_restrained_S_all 1.021
_refine_ls_R_factor_all 0.0523
_refine_ls_R_factor_gt 0.0318
_refine_ls_shift/su_max 0.000
_refine_ls_shift/su_mean 0.000
_refine_ls_structure_factor_coef Fsqd
_refine_ls_weighting_details 'calc w=1/[\s^2^(Fo^2^)+(0.0298P)^2^+1.7204P] where P=(Fo^2^+2Fc^2^)/3'
_refine_ls_weighting_scheme calc
_refine_ls_wR_factor_gt 0.0707
_refine_ls_wR_factor_ref 0.0791
_reflns_number_gt 4004
_reflns_number_total 5144
_reflns_threshold_expression >2sigma(I)
_cod_data_source_file om9009087_si_001.cif
_cod_data_source_block 8
_cod_original_sg_symbol_H-M 'P 21/n'
_cod_database_code 4067385

loop_
_symmetry_equiv_pos_as_xyz
'x, y, z'
'-x+1/2, y+1/2, -z+1/2'
'-x, -y, -z'
'x-1/2, -y-1/2, z-1/2'

loop_
_atom_site_label
_atom_site_type_symbol
_atom_site_fract_x
_atom_site_fract_y
_atom_site_fract_z
_atom_site_U_iso_or_equiv
_atom_site_adp_type
_atom_site_occupancy
_atom_site_symmetry_multiplicity
_atom_site_calc_flag
_atom_site_refinement_flags
C10 C 0.3325(3) 0.5291(2) 0.04163(17) 0.0382(6) Uani 1 1 d .
H10A H 0.3963 0.5444 0.0127 0.057 Uiso 1 1 calc R
H10B H 0.3267 0.5863 0.0784 0.057 Uiso 1 1 calc R
H10C H 0.2483 0.5177 -0.0016 0.057 Uiso 1 1 calc R
Zr1 Zr 0.39346(2) 0.387372(16) 0.123614(13) 0.02161(7) Uani 1 1 d .
Si2 Si 0.57390(6) 0.20961(5) 0.14286(5) 0.03169(16) Uani 1 1 d .
Si1 Si 0.37112(8) 0.31388(6) 0.29294(5) 0.04014(18) Uani 1 1 d .
N2 N 0.44203(17) 0.25880(14) 0.06477(12) 0.0259(4) Uani 1 1 d .
C21 C 0.3713(2) 0.21577(19) -0.02082(15) 0.0319(5) Uani 1 1 d .
N1 N 0.26815(19) 0.34234(15) 0.19147(13) 0.0296(4) Uani 1 1 d .
C11 C 0.1275(2) 0.3205(2) 0.15988(18) 0.0362(6) Uani 1 1 d .
C2 C 0.5928(2) 0.32238(19) 0.21672(15) 0.0312(5) Uani 1 1 d .
C4 C 0.5928(3) 0.4980(2) 0.21105(17) 0.0429(7) Uani 1 1 d .
H4 H 0.6071 0.5656 0.1962 0.052 Uiso 1 1 calc R
C3 C 0.6373(2) 0.4094(2) 0.18259(16) 0.0360(6) Uani 1 1 d .
H3 H 0.6894 0.4075 0.1459 0.043 Uiso 1 1 calc R
C1 C 0.5197(2) 0.3601(2) 0.27020(15) 0.0340(6) Uani 1 1 d .
C8 C 0.7236(3) 0.1976(3) 0.1115(2) 0.0526(8) Uani 1 1 d .
H8A H 0.7401 0.2617 0.0865 0.079 Uiso 1 1 calc R
H8B H 0.7124 0.1432 0.0689 0.079 Uiso 1 1 calc R
H8C H 0.7967 0.1815 0.1625 0.079 Uiso 1 1 calc R
C5 C 0.5233(3) 0.4681(2) 0.26550(16) 0.0422(6) Uani 1 1 d .
H5 H 0.4842 0.5132 0.2951 0.051 Uiso 1 1 calc R
C13 C 0.0628(3) 0.3927(3) 0.0860(2) 0.0637(9) Uani 1 1 d .
H13A H 0.0807 0.4630 0.1057 0.096 Uiso 1 1 calc R
H13B H -0.0304 0.3811 0.0667 0.096 Uiso 1 1 calc R
H13C H 0.0967 0.3804 0.0381 0.096 Uiso 1 1 calc R
C14 C 0.1011(3) 0.2112(2) 0.1304(3) 0.0637(10) Uani 1 1 d .
H14A H 0.1396 0.1974 0.0850 0.095 Uiso 1 1 calc R
H14B H 0.0079 0.2000 0.1080 0.095 Uiso 1 1 calc R
H14C H 0.1388 0.1657 0.1792 0.095 Uiso 1 1 calc R
C22 C 0.3180(3) 0.1107(2) -0.0150(2) 0.0537(8) Uani 1 1 d .
H22A H 0.3889 0.0645 0.0132 0.081 Uiso 1 1 calc R
H22B H 0.2725 0.0857 -0.0731 0.081 Uiso 1 1 calc R
H22C H 0.2581 0.1139 0.0185 0.081 Uiso 1 1 calc R
C6 C 0.3511(4) 0.3919(3) 0.3838(2) 0.0727(11) Uani 1 1 d .
H6A H 0.3481 0.4640 0.3687 0.109 Uiso 1 1 calc R
H6B H 0.4239 0.3797 0.4360 0.109 Uiso 1 1 calc R
H6C H 0.2707 0.3729 0.3943 0.109 Uiso 1 1 calc R
C9 C 0.5503(3) 0.0853(2) 0.1896(2) 0.0534(8) Uani 1 1 d .
H9A H 0.4727 0.0881 0.2072 0.080 Uiso 1 1 calc R
H9B H 0.6252 0.0704 0.2399 0.080 Uiso 1 1 calc R
H9C H 0.5407 0.0319 0.1464 0.080 Uiso 1 1 calc R
C7 C 0.3759(3) 0.1789(3) 0.3280(2) 0.0688(11) Uani 1 1 d .
H7A H 0.2948 0.1617 0.3382 0.103 Uiso 1 1 calc R
H7B H 0.4476 0.1694 0.3813 0.103 Uiso 1 1 calc R
H7C H 0.3879 0.1347 0.2830 0.103 Uiso 1 1 calc R
C12 C 0.0675(3) 0.3407(3) 0.2313(3) 0.0724(11) Uani 1 1 d .
H12A H 0.0840 0.4111 0.2508 0.109 Uiso 1 1 calc R
H12B H 0.1056 0.2948 0.2797 0.109 Uiso 1 1 calc R
H12C H -0.0257 0.3291 0.2089 0.109 Uiso 1 1 calc R
C24 C 0.4602(3) 0.2088(3) -0.0769(2) 0.0618(9) Uani 1 1 d .
H24A H 0.4965 0.2758 -0.0811 0.093 Uiso 1 1 calc R
H24B H 0.4106 0.1852 -0.1347 0.093 Uiso 1 1 calc R
H24C H 0.5301 0.1609 -0.0509 0.093 Uiso 1 1 calc R
C23 C 0.2615(3) 0.2876(3) -0.0651(2) 0.0621(10) Uani 1 1 d .
H23A H 0.2961 0.3556 -0.0682 0.093 Uiso 1 1 calc R
H23B H 0.2006 0.2905 -0.0323 0.093 Uiso 1 1 calc R
H23C H 0.2171 0.2631 -0.1235 0.093 Uiso 1 1 calc R

loop_
_atom_site_aniso_label
_atom_site_aniso_U_11
_atom_site_aniso_U_22
_atom_site_aniso_U_33
_atom_site_aniso_U_23
_atom_site_aniso_U_13
_atom_site_aniso_U_12
C10 0.0431(15) 0.0327(14) 0.0409(14) 0.0105(11) 0.0161(12) 0.0050(12)
Zr1 0.02242(11) 0.01988(11) 0.02035(11) 0.00162(8) 0.00362(8) -0.00094(9)
Si2 0.0254(3) 0.0292(4) 0.0385(4) 0.0053(3) 0.0072(3) 0.0032(3)
Si1 0.0453(4) 0.0468(5) 0.0315(4) 0.0110(3) 0.0166(3) 0.0025(3)
N2 0.0244(9) 0.0256(10) 0.0264(10) -0.0028(8) 0.0063(8) -0.0019(8)
C21 0.0323(13) 0.0320(13) 0.0291(12) -0.0099(10) 0.0063(10) -0.0027(10)
N1 0.0308(10) 0.0271(10) 0.0336(11) 0.0019(8) 0.0142(9) 0.0002(8)
C11 0.0299(13) 0.0347(14) 0.0477(15) -0.0039(11) 0.0174(12) -0.0020(11)
C2 0.0235(11) 0.0370(14) 0.0265(12) 0.0055(10) -0.0017(9) -0.0032(10)
C4 0.0449(16) 0.0340(15) 0.0399(15) -0.0022(11) -0.0008(12) -0.0155(12)
C3 0.0261(12) 0.0411(15) 0.0344(13) 0.0024(11) 0.0006(10) -0.0094(11)
C1 0.0346(13) 0.0398(14) 0.0204(11) 0.0040(10) -0.0018(10) -0.0039(11)
C8 0.0319(14) 0.0557(19) 0.071(2) 0.0057(16) 0.0183(14) 0.0084(13)
C5 0.0491(16) 0.0392(15) 0.0299(13) -0.0096(11) 0.0004(12) -0.0038(13)
C13 0.0343(16) 0.073(2) 0.074(2) 0.0060(19) 0.0034(16) 0.0009(16)
C14 0.0467(18) 0.0449(19) 0.104(3) -0.0187(18) 0.0310(19) -0.0120(15)
C22 0.0582(19) 0.0435(17) 0.0568(19) -0.0171(14) 0.0142(16) -0.0197(15)
C6 0.083(3) 0.105(3) 0.0373(17) -0.0088(18) 0.0285(18) -0.002(2)
C9 0.061(2) 0.0338(16) 0.062(2) 0.0116(14) 0.0152(16) 0.0053(14)
C7 0.062(2) 0.070(2) 0.080(2) 0.047(2) 0.0307(19) 0.0081(18)
C12 0.0490(19) 0.099(3) 0.084(3) -0.031(2) 0.043(2) -0.0116(19)
C24 0.068(2) 0.078(2) 0.0498(18) -0.0286(17) 0.0331(17) -0.0190(18)
C23 0.061(2) 0.064(2) 0.0394(16) -0.0181(15) -0.0154(15) 0.0120(17)

loop_
_atom_type_symbol
_atom_type_description
_atom_type_scat_dispersion_real
_atom_type_scat_dispersion_imag
_atom_type_scat_source
C C 0.0033 0.0016 'International Tables Vol C Tables 4.2.6.8 and 6.1.1.4'
H H 0.0000 0.0000 'International Tables Vol C Tables 4.2.6.8 and 6.1.1.4'
N N 0.0061 0.0033 'International Tables Vol C Tables 4.2.6.8 and 6.1.1.4'
Si Si 0.0817 0.0704 'International Tables Vol C Tables 4.2.6.8 and 6.1.1.4'
Zr Zr -2.9673 0.5597 'International Tables Vol C Tables 4.2.6.8 and 6.1.1.4'

loop_
_geom_angle_atom_site_label_1
_geom_angle_atom_site_label_2
_geom_angle_atom_site_label_3
_geom_angle
Zr1 C10 H10A 109.5
Zr1 C10 H10B 109.5
H10A C10 H10B 109.5
Zr1 C10 H10C 109.5
H10A C10 H10C 109.5
H10B C10 H10C 109.5
N2 Zr1 N1 108.41(7)
N2 Zr1 C10 117.53(9)
N1 Zr1 C10 115.14(9)
N2 Zr1 C1 100.92(8)
N1 Zr1 C1 72.17(8)
C10 Zr1 C1 133.28(10)
N2 Zr1 C2 72.01(8)
N1 Zr1 C2 100.23(8)
C10 Zr1 C2 135.17(9)
C1 Zr1 C2 35.25(9)
N2 Zr1 C5 127.43(8)
N1 Zr1 C5 84.57(9)
C10 Zr1 C5 99.82(10)
C1 Zr1 C5 33.47(9)
C2 Zr1 C5 55.46(9)
N2 Zr1 C3 83.10(8)
N1 Zr1 C3 127.59(8)
C10 Zr1 C3 101.93(9)
C1 Zr1 C3 55.42(9)
C2 Zr1 C3 33.37(8)
C5 Zr1 C3 52.42(9)
N2 Zr1 C4 114.18(8)
N1 Zr1 C4 115.74(8)
C10 Zr1 C4 84.51(9)
C1 Zr1 C4 54.62(9)
C2 Zr1 C4 54.59(9)
C5 Zr1 C4 31.23(9)
C3 Zr1 C4 31.24(9)
N2 Zr1 Si2 33.74(5)
N1 Zr1 Si2 103.86(6)
C10 Zr1 Si2 139.50(7)
C1 Zr1 Si2 68.03(7)
C2 Zr1 Si2 38.70(6)
C5 Zr1 Si2 94.07(7)
C3 Zr1 Si2 58.48(6)
C4 Zr1 Si2 88.34(7)
N2 Zr1 Si1 105.53(5)
N1 Zr1 Si1 33.85(6)
C10 Zr1 Si1 135.41(7)
C1 Zr1 Si1 38.52(6)
C2 Zr1 Si1 67.75(6)
C5 Zr1 Si1 58.62(7)
C3 Zr1 Si1 93.83(6)
C4 Zr1 Si1 88.38(6)
Si2 Zr1 Si1 83.94(2)
N2 Si2 C9 116.37(13)
N2 Si2 C8 115.37(12)
C9 Si2 C8 106.55(15)
N2 Si2 C2 94.34(10)
C9 Si2 C2 115.59(13)
C8 Si2 C2 108.32(13)
N2 Si2 Zr1 42.54(6)
C9 Si2 Zr1 123.80(11)
C8 Si2 Zr1 129.64(11)
C2 Si2 Zr1 52.43(7)
N1 Si1 C7 116.70(15)
N1 Si1 C6 116.01(15)
C7 Si1 C6 106.14(18)
N1 Si1 C1 94.69(10)
C7 Si1 C1 115.34(14)
C6 Si1 C1 107.68(15)
N1 Si1 Zr1 42.69(6)
C7 Si1 Zr1 125.90(13)
C6 Si1 Zr1 127.96(13)
C1 Si1 Zr1 52.31(7)
C21 N2 Si2 128.44(16)
C21 N2 Zr1 127.61(15)
Si2 N2 Zr1 103.72(9)
N2 C21 C22 112.7(2)
N2 C21 C23 108.1(2)
C22 C21 C23 109.6(2)
N2 C21 C24 110.4(2)
C22 C21 C24 108.1(2)
C23 C21 C24 107.8(3)
C11 N1 Si1 125.52(16)
C11 N1 Zr1 130.19(16)
Si1 N1 Zr1 103.46(10)
N1 C11 C14 111.5(2)
N1 C11 C13 109.0(2)
C14 C11 C13 110.2(3)
N1 C11 C12 110.3(2)
C14 C11 C12 108.8(3)
C13 C11 C12 107.0(3)
C3 C2 C1 106.4(2)
C3 C2 Si2 111.40(18)
C1 C2 Si2 133.53(18)
C3 C2 Zr1 79.47(14)
C1 C2 Zr1 72.28(13)
Si2 C2 Zr1 88.87(9)
C5 C4 C3 107.0(2)
C5 C4 Zr1 70.60(15)
C3 C4 Zr1 70.92(14)
C5 C4 H4 126.5
C3 C4 H4 126.5
Zr1 C4 H4 123.7
C4 C3 C2 110.1(2)
C4 C3 Zr1 77.83(15)
C2 C3 Zr1 67.15(13)
C4 C3 H3 125.0
C2 C3 H3 125.0
Zr1 C3 H3 121.5
C5 C1 C2 106.3(2)
C5 C1 Si1 112.0(2)
C2 C1 Si1 133.29(19)
C5 C1 Zr1 79.21(14)
C2 C1 Zr1 72.48(13)
Si1 C1 Zr1 89.16(10)
Si2 C8 H8A 109.5
Si2 C8 H8B 109.5
H8A C8 H8B 109.5
Si2 C8 H8C 109.5
H8A C8 H8C 109.5
H8B C8 H8C 109.5
C4 C5 C1 110.2(2)
C4 C5 Zr1 78.17(15)
C1 C5 Zr1 67.33(13)
C4 C5 H5 124.9
C1 C5 H5 124.9
Zr1 C5 H5 121.1
C11 C13 H13A 109.5
C11 C13 H13B 109.5
H13A C13 H13B 109.5
C11 C13 H13C 109.5
H13A C13 H13C 109.5
H13B C13 H13C 109.5
C11 C14 H14A 109.5
C11 C14 H14B 109.5
H14A C14 H14B 109.5
C11 C14 H14C 109.5
H14A C14 H14C 109.5
H14B C14 H14C 109.5
C21 C22 H22A 109.5
C21 C22 H22B 109.5
H22A C22 H22B 109.5
C21 C22 H22C 109.5
H22A C22 H22C 109.5
H22B C22 H22C 109.5
Si1 C6 H6A 109.5
Si1 C6 H6B 109.5
H6A C6 H6B 109.5
Si1 C6 H6C 109.5
H6A C6 H6C 109.5
H6B C6 H6C 109.5
Si2 C9 H9A 109.5
Si2 C9 H9B 109.5
H9A C9 H9B 109.5
Si2 C9 H9C 109.5
H9A C9 H9C 109.5
H9B C9 H9C 109.5
Si1 C7 H7A 109.5
Si1 C7 H7B 109.5
H7A C7 H7B 109.5
Si1 C7 H7C 109.5
H7A C7 H7C 109.5
H7B C7 H7C 109.5
C11 C12 H12A 109.5
C11 C12 H12B 109.5
H12A C12 H12B 109.5
C11 C12 H12C 109.5
H12A C12 H12C 109.5
H12B C12 H12C 109.5
C21 C24 H24A 109.5
C21 C24 H24B 109.5
H24A C24 H24B 109.5
C21 C24 H24C 109.5
H24A C24 H24C 109.5
H24B C24 H24C 109.5
C21 C23 H23A 109.5
C21 C23 H23B 109.5
H23A C23 H23B 109.5
C21 C23 H23C 109.5
H23A C23 H23C 109.5
H23B C23 H23C 109.5

loop_
_geom_bond_atom_site_label_1
_geom_bond_atom_site_label_2
_geom_bond_distance
C10 Zr1 2.274(2)
C10 H10A 0.9800
C10 H10B 0.9800
C10 H10C 0.9800
Zr1 N2 2.0993(19)
Zr1 N1 2.1040(19)
Zr1 C1 2.389(2)
Zr1 C2 2.391(2)
Zr1 C5 2.543(2)
Zr1 C3 2.551(2)
Zr1 C4 2.639(3)
Zr1 Si2 3.0164(7)
Zr1 Si1 3.0182(7)
Si2 N2 1.724(2)
Si2 C9 1.862(3)
Si2 C8 1.872(3)
Si2 C2 1.886(3)
Si1 N1 1.729(2)
Si1 C7 1.866(3)
Si1 C6 1.878(3)
Si1 C1 1.880(3)
N2 C21 1.483(3)
C21 C22 1.518(4)
C21 C23 1.523(4)
C21 C24 1.536(4)
N1 C11 1.489(3)
C11 C14 1.518(4)
C11 C13 1.527(4)
C11 C12 1.534(4)
C2 C3 1.427(3)
C2 C1 1.447(4)
C4 C5 1.398(4)
C4 C3 1.400(4)
C4 H4 0.9500
C3 H3 0.9500
C1 C5 1.428(4)
C8 H8A 0.9800
C8 H8B 0.9800
C8 H8C 0.9800
C5 H5 0.9500
C13 H13A 0.9800
C13 H13B 0.9800
C13 H13C 0.9800
C14 H14A 0.9800
C14 H14B 0.9800
C14 H14C 0.9800
C22 H22A 0.9800
C22 H22B 0.9800
C22 H22C 0.9800
C6 H6A 0.9800
C6 H6B 0.9800
C6 H6C 0.9800
C9 H9A 0.9800
C9 H9B 0.9800
C9 H9C 0.9800
C7 H7A 0.9800
C7 H7B 0.9800
C7 H7C 0.9800
C12 H12A 0.9800
C12 H12B 0.9800
C12 H12C 0.9800
C24 H24A 0.9800
C24 H24B 0.9800
C24 H24C 0.9800
C23 H23A 0.9800
C23 H23B 0.9800
C23 H23C 0.9800
